data_7054480
loop_
_publ_author_name
'Fischer, Dennis'
'Klap\"otke, Thomas M.'
'Reymann, Marius'
'Stierstorfer, J\"org'
'V\"olkl, Maurus B. R.'

_publ_section_title
;
 Energetic alliance of tetrazole-1-oxides and 1,2,5-oxadiazoles
;
_journal_issue 3
_journal_name_full 'New J. Chem.'
_journal_page_first 1619
_journal_paper_doi 10.1039/C4NJ01351D
_journal_volume 39
_journal_year 2015
_chemical_formula_moiety ' C4 N10 O4, 2(K) '
_chemical_formula_sum 'C4 K2 N10 O4'
_chemical_formula_weight 330.34
_chemical_name_common 'dipotassium bis(1-oxido-tetrazolyl)-furoxane'
_chemical_name_systematic 'dipotassium bis(1-oxido-tetrazolyl)-furoxane'
_space_group_IT_number 2
_symmetry_cell_setting triclinic
_symmetry_Int_Tables_number 2
_symmetry_space_group_name_Hall '-P 1'
_symmetry_space_group_name_H-M 'P -1'
_atom_sites_solution_primary direct
_atom_sites_solution_secondary difmap
_audit_creation_date
;
'Fri Apr 12 09:37:49 2013'
;
_audit_creation_method
;
CrysAlisPro, Oxford Diffraction Ltd.,
Version 1.171.35.11 (release 16-05-2011 CrysAlis171 .NET)
(compiled May 16 2011,17:55:39)
;
_audit_update_record 17.04.2013
_cell_angle_alpha 89.658(7)
_cell_angle_beta 73.514(7)
_cell_angle_gamma 64.814(9)
_cell_formula_units_Z 2
_cell_length_a 7.1412(6)
_cell_length_b 7.2056(8)
_cell_length_c 11.4980(9)
_cell_measurement_reflns_used 2881
_cell_measurement_temperature 100(2)
_cell_measurement_theta_max 32.1510
_cell_measurement_theta_min 4.1400
_cell_volume 508.88(9)
_computing_cell_refinement
;
CrysAlisPro, Agilent Technologies,
Version 1.171.35.11 (release 16-05-2011 CrysAlis171 .NET)
(compiled May 16 2011,17:55:39)
;
_computing_data_collection
;
CrysAlisPro, Agilent Technologies,
Version 1.171.35.11 (release 16-05-2011 CrysAlis171 .NET)
(compiled May 16 2011,17:55:39)
;
_computing_data_reduction
;
CrysAlisPro, Agilent Technologies,
Version 1.171.35.11 (release 16-05-2011 CrysAlis171 .NET)
(compiled May 16 2011,17:55:39)
;
_computing_molecular_graphics
;
'ORTEP (M. N. Burnett, C. K. Johnson, ORTEP-III: Oak Ridge Thermal Ellipsoid
;
_computing_publication_material 'PLATON (A. L. Spek, Acta Crystallogr, Sect. A, 1990, 46, C34, 1995 version).'
_computing_structure_refinement 'SHELXL-97 (Sheldrick, 1997)'
_computing_structure_solution SIR-92
_diffrn_ambient_temperature 100
_diffrn_detector_area_resol_mean 15.9809
_diffrn_measured_fraction_theta_full 0.994
_diffrn_measured_fraction_theta_max 0.994
_diffrn_measurement_device 'CCD camera on \k-goniostat'
_diffrn_measurement_device_type 'Xcalibur, Sapphire3'
_diffrn_measurement_method '\w scans'
_diffrn_orient_matrix_UB_11 0.1015040000
_diffrn_orient_matrix_UB_12 -0.0469924000
_diffrn_orient_matrix_UB_13 -0.0470040000
_diffrn_orient_matrix_UB_21 0.0121662000
_diffrn_orient_matrix_UB_22 0.0922539000
_diffrn_orient_matrix_UB_23 0.0038621000
_diffrn_orient_matrix_UB_31 0.0537039000
_diffrn_orient_matrix_UB_32 -0.0363935000
_diffrn_orient_matrix_UB_33 0.0445903000
_diffrn_radiation_collimation 0.5
_diffrn_radiation_monochromator graphite
_diffrn_radiation_source 'Enhance (Mo) X-ray Source'
_diffrn_radiation_type 'Mo K\a'
_diffrn_radiation_wavelength 0.71073
_diffrn_reflns_av_R_equivalents 0.0374
_diffrn_reflns_av_sigmaI/netI 0.0339
_diffrn_reflns_limit_h_max 8
_diffrn_reflns_limit_h_min -8
_diffrn_reflns_limit_k_max 8
_diffrn_reflns_limit_k_min -8
_diffrn_reflns_limit_l_max 14
_diffrn_reflns_limit_l_min -14
_diffrn_reflns_number 7459
_diffrn_reflns_theta_full 26.00
_diffrn_reflns_theta_max 26.00
_diffrn_reflns_theta_min 4.15
_diffrn_source_current 40
_diffrn_source_type 'Spellman generator'
_diffrn_source_voltage 50
_exptl_absorpt_coefficient_mu 0.972
_exptl_absorpt_correction_T_max 0.9177
_exptl_absorpt_correction_T_min 0.8294
_exptl_absorpt_correction_type multi-scan
_exptl_absorpt_process_details
;
CrysAlisPro, Agilent Technologies,
Version 1.171.35.11 (release 16-05-2011 CrysAlis171 .NET)
(compiled May 16 2011,17:55:39)
Empirical absorption correction using spherical harmonics,
 implemented in SCALE3 ABSPACK scaling algorithm.
;
_exptl_crystal_colour colorless
_exptl_crystal_density_diffrn 2.156
_exptl_crystal_density_method 'not measured'
_exptl_crystal_description rod
_exptl_crystal_F_000 328
_exptl_crystal_size_max 0.20
_exptl_crystal_size_mid 0.13
_exptl_crystal_size_min 0.09
_refine_diff_density_max 0.321
_refine_diff_density_min -0.232
_refine_diff_density_rms 0.062
_refine_ls_extinction_method none
_refine_ls_goodness_of_fit_ref 1.071
_refine_ls_matrix_type full
_refine_ls_number_parameters 181
_refine_ls_number_reflns 1985
_refine_ls_number_restraints 0
_refine_ls_restrained_S_all 1.071
_refine_ls_R_factor_all 0.0332
_refine_ls_R_factor_gt 0.0255
_refine_ls_shift/su_max 0.001
_refine_ls_shift/su_mean 0.000
_refine_ls_structure_factor_coef Fsqd
_refine_ls_weighting_details 'calc w=1/[\s^2^(Fo^2^)+(0.0257P)^2^+0.0561P] where P=(Fo^2^+2Fc^2^)/3'
_refine_ls_weighting_scheme calc
_refine_ls_wR_factor_gt 0.0565
_refine_ls_wR_factor_ref 0.0597
_reflns_number_gt 1708
_reflns_number_total 1985
_reflns_threshold_expression >2sigma(I)
_cod_data_source_file c4nj01351d2.cif
_cod_data_source_block ix165
_cod_depositor_comments 'Adding full bibliography for 7054474--7054485.cif.'
_cod_original_cell_volume 508.88(8)
_cod_original_sg_symbol_Hall -P1
_cod_database_code 7054480

loop_
_symmetry_equiv_pos_as_xyz
'x, y, z'
'-x, -y, -z'

loop_
_atom_site_label
_atom_site_type_symbol
_atom_site_fract_x
_atom_site_fract_y
_atom_site_fract_z
_atom_site_U_iso_or_equiv
_atom_site_adp_type
_atom_site_occupancy
_atom_site_symmetry_multiplicity
_atom_site_calc_flag
O1 O 1.0549(2) 0.2566(2) -0.20163(11) 0.0166(3) Uani 1 1 d
O2 O 1.1506(2) 0.0462(2) 0.12823(11) 0.0124(3) Uani 1 1 d
O3 O 1.0031(2) 0.1026(2) 0.33479(11) 0.0147(3) Uani 1 1 d
O4 O 0.5312(2) 0.1544(2) 0.38036(11) 0.0134(3) Uani 1 1 d
N1 N 0.8806(3) 0.4059(2) -0.12933(14) 0.0116(3) Uani 1 1 d
N2 N 0.7489(3) 0.5694(3) -0.17028(14) 0.0136(4) Uani 1 1 d
N3 N 0.5920(3) 0.6911(3) -0.07272(14) 0.0137(4) Uani 1 1 d
N4 N 0.6187(3) 0.6108(2) 0.03049(14) 0.0120(3) Uani 1 1 d
N5 N 1.0959(3) 0.1419(2) 0.03018(14) 0.0113(3) Uani 1 1 d
N6 N 0.9745(3) 0.1575(2) 0.23682(14) 0.0113(3) Uani 1 1 d
N7 N 0.4896(3) 0.3487(2) 0.37269(13) 0.0102(3) Uani 1 1 d
N8 N 0.3069(3) 0.5041(3) 0.44352(14) 0.0130(3) Uani 1 1 d
N9 N 0.3151(3) 0.6771(3) 0.40949(14) 0.0137(4) Uani 1 1 d
N10 N 0.4987(3) 0.6358(3) 0.31849(14) 0.0134(3) Uani 1 1 d
C1 C 0.7982(3) 0.4328(3) -0.00521(16) 0.0096(4) Uani 1 1 d
C2 C 0.8999(3) 0.2937(3) 0.07392(16) 0.0101(4) Uani 1 1 d
C3 C 0.8154(3) 0.3046(3) 0.20442(16) 0.0106(4) Uani 1 1 d
C4 C 0.6073(3) 0.4297(3) 0.29579(16) 0.0103(4) Uani 1 1 d
K1 K 0.54394(7) 0.94696(6) 0.18742(4) 0.01159(11) Uani 1 1 d
K2 K 0.15580(7) 0.16393(7) 0.54984(4) 0.01510(12) Uani 1 1 d

loop_
_atom_site_aniso_label
_atom_site_aniso_U_11
_atom_site_aniso_U_22
_atom_site_aniso_U_33
_atom_site_aniso_U_23
_atom_site_aniso_U_13
_atom_site_aniso_U_12
O1 0.0109(7) 0.0214(8) 0.0110(7) -0.0007(6) -0.0010(6) -0.0028(6)
O2 0.0094(7) 0.0129(7) 0.0108(7) 0.0021(5) -0.0018(5) -0.0020(6)
O3 0.0167(7) 0.0184(8) 0.0102(7) 0.0065(6) -0.0065(6) -0.0074(6)
O4 0.0174(7) 0.0091(7) 0.0150(7) 0.0033(5) -0.0048(6) -0.0073(6)
N1 0.0107(8) 0.0146(9) 0.0096(8) 0.0011(7) -0.0021(7) -0.0062(7)
N2 0.0145(9) 0.0164(9) 0.0130(8) 0.0053(7) -0.0065(7) -0.0085(7)
N3 0.0165(9) 0.0136(9) 0.0145(8) 0.0058(7) -0.0072(7) -0.0085(7)
N4 0.0143(9) 0.0112(8) 0.0135(8) 0.0029(7) -0.0060(7) -0.0073(7)
N5 0.0129(8) 0.0113(8) 0.0112(8) 0.0043(6) -0.0056(7) -0.0057(7)
N6 0.0123(8) 0.0132(8) 0.0098(8) 0.0026(7) -0.0029(7) -0.0071(7)
N7 0.0113(8) 0.0109(8) 0.0087(8) 0.0020(6) -0.0036(6) -0.0051(7)
N8 0.0114(9) 0.0157(9) 0.0099(8) 0.0006(7) -0.0033(7) -0.0043(7)
N9 0.0125(9) 0.0140(9) 0.0106(8) 0.0024(7) -0.0023(7) -0.0033(7)
N10 0.0142(9) 0.0134(9) 0.0109(8) 0.0019(7) -0.0036(7) -0.0049(7)
C1 0.0096(9) 0.0103(10) 0.0110(9) 0.0020(7) -0.0026(7) -0.0068(8)
C2 0.0102(10) 0.0097(10) 0.0124(9) 0.0019(8) -0.0033(8) -0.0062(8)
C3 0.0107(9) 0.0110(10) 0.0114(9) 0.0024(8) -0.0040(8) -0.0056(8)
C4 0.0119(10) 0.0126(10) 0.0072(9) 0.0022(7) -0.0036(8) -0.0058(8)
K1 0.0130(2) 0.0105(2) 0.0116(2) 0.00183(16) -0.00453(17) -0.00498(17)
K2 0.0122(2) 0.0184(2) 0.0133(2) 0.00548(17) -0.00298(17) -0.00621(18)

loop_
_atom_type_symbol
_atom_type_description
_atom_type_scat_dispersion_real
_atom_type_scat_dispersion_imag
_atom_type_scat_source
C C 0.0033 0.0016 'International Tables Vol C Tables 4.2.6.8 and 6.1.1.4'
K K 0.2009 0.2494 'International Tables Vol C Tables 4.2.6.8 and 6.1.1.4'
N N 0.0061 0.0033 'International Tables Vol C Tables 4.2.6.8 and 6.1.1.4'
O O 0.0106 0.0060 'International Tables Vol C Tables 4.2.6.8 and 6.1.1.4'

loop_
_geom_angle_atom_site_label_1
_geom_angle_atom_site_label_2
_geom_angle_atom_site_label_3
_geom_angle
_geom_angle_site_symmetry_1
_geom_angle_site_symmetry_3
N1 O1 K1 132.01(10) . 2_765
N1 O1 K2 127.03(10) . 1_654
K1 O1 K2 97.48(4) 2_765 1_654
N5 O2 N6 107.74(12) . .
N5 O2 K1 126.91(10) . 1_645
N6 O2 K1 106.49(9) . 1_645
N6 O3 K2 120.58(10) . 2_656
N6 O3 K2 146.87(11) . 1_655
K2 O3 K2 92.16(4) 2_656 1_655
N6 O3 K1 86.05(10) . 1_645
K2 O3 K1 122.41(5) 2_656 1_645
K2 O3 K1 79.60(3) 1_655 1_645
N7 O4 K1 115.95(10) . 1_545
N7 O4 K2 132.75(10) . 2_656
K1 O4 K2 98.11(5) 1_545 2_656
N7 O4 K2 105.25(10) . .
K1 O4 K2 99.65(4) 1_545 .
K2 O4 K2 99.75(4) 2_656 .
O1 N1 N2 122.72(14) . .
O1 N1 C1 129.52(16) . .
N2 N1 C1 107.75(15) . .
N3 N2 N1 106.47(14) . .
N3 N2 K1 59.89(9) . 2_675
N1 N2 K1 158.04(11) . 2_675
N2 N3 N4 111.23(15) . .
N2 N3 K1 96.30(10) . 2_675
N4 N3 K1 146.82(12) . 2_675
N2 N3 K1 138.03(11) . .
N4 N3 K1 53.50(9) . .
K1 N3 K1 93.65(5) 2_675 .
C1 N4 N3 105.65(15) . .
C1 N4 K1 126.70(11) . .
N3 N4 K1 103.77(11) . .
C2 N5 O2 106.98(14) . .
C2 N5 K1 134.56(12) . 2_765
O2 N5 K1 115.09(10) . 2_765
O3 N6 C3 135.26(17) . .
O3 N6 O2 116.46(14) . .
C3 N6 O2 108.25(14) . .
O4 N7 N8 122.31(15) . .
O4 N7 C4 129.28(16) . .
N8 N7 C4 108.38(15) . .
O4 N7 K2 52.89(8) . .
N8 N7 K2 69.56(9) . .
C4 N7 K2 174.07(12) . .
N8 N7 K1 128.42(11) . 1_545
C4 N7 K1 102.72(11) . 1_545
K2 N7 K1 75.27(3) . 1_545
N9 N8 N7 106.38(14) . .
N9 N8 K2 69.82(10) . 2_566
N7 N8 K2 143.78(11) . 2_566
N9 N8 K2 165.19(12) . .
N7 N8 K2 87.29(10) . .
K2 N8 K2 95.82(4) 2_566 .
N8 N9 N10 110.90(15) . .
N8 N9 K2 85.21(10) . 2_566
N10 N9 K2 139.70(11) . 2_566
N8 N9 K2 136.71(11) . 1_565
N10 N9 K2 105.22(11) . 1_565
K2 N9 K2 82.32(4) 2_566 1_565
C4 N10 N9 105.81(15) . .
C4 N10 K1 132.31(12) . .
N9 N10 K1 120.27(11) . .
N4 C1 N1 108.90(16) . .
N4 C1 C2 126.33(16) . .
N1 C1 C2 124.68(17) . .
N5 C2 C3 111.36(16) . .
N5 C2 C1 120.90(16) . .
C3 C2 C1 127.66(17) . .
N6 C3 C2 105.51(16) . .
N6 C3 C4 120.15(16) . .
C2 C3 C4 134.30(17) . .
N10 C4 N7 108.53(16) . .
N10 C4 C3 128.12(17) . .
N7 C4 C3 123.34(17) . .
O4 K1 O1 77.08(4) 1_565 2_765
O4 K1 N10 92.78(4) 1_565 .
O1 K1 N10 80.07(5) 2_765 .
O4 K1 N4 159.29(4) 1_565 .
O1 K1 N4 89.45(5) 2_765 .
N10 K1 N4 69.16(5) . .
O4 K1 N3 91.62(4) 1_565 2_675
O1 K1 N3 123.35(5) 2_765 2_675
N10 K1 N3 156.54(5) . 2_675
N4 K1 N3 108.99(5) . 2_675
O4 K1 O2 119.64(4) 1_565 1_465
O1 K1 O2 162.04(4) 2_765 1_465
N10 K1 O2 91.90(4) . 1_465
N4 K1 O2 72.65(4) . 1_465
N3 K1 O2 66.04(4) 2_675 1_465
O4 K1 N5 116.86(4) 1_565 2_765
O1 K1 N5 61.71(4) 2_765 2_765
N10 K1 N5 121.58(5) . 2_765
N4 K1 N5 68.16(5) . 2_765
N3 K1 N5 76.16(5) 2_675 2_765
O2 K1 N5 110.92(4) 1_465 2_765
O4 K1 N2 74.95(4) 1_565 2_675
O1 K1 N2 132.39(4) 2_765 2_675
N10 K1 N2 138.51(5) . 2_675
N4 K1 N2 125.27(4) . 2_675
N3 K1 N2 23.81(4) 2_675 2_675
O2 K1 N2 62.96(4) 1_465 2_675
N5 K1 N2 98.88(4) 2_765 2_675
O4 K1 N3 175.42(4) 1_565 .
O1 K1 N3 100.62(4) 2_765 .
N10 K1 N3 90.70(4) . .
N4 K1 N3 22.73(4) . .
N3 K1 N3 86.35(5) 2_675 .
O2 K1 N3 63.17(4) 1_465 .
N5 K1 N3 58.66(4) 2_765 .
N2 K1 N3 104.28(4) 2_675 .
O4 K1 O3 84.65(4) 1_565 1_465
O1 K1 O3 145.32(4) 2_765 1_465
N10 K1 O3 71.57(4) . 1_465
N4 K1 O3 98.44(4) . 1_465
N3 K1 O3 85.94(4) 2_675 1_465
O2 K1 O3 41.16(3) 1_465 1_465
N5 K1 O3 151.92(4) 2_765 1_465
N2 K1 O3 67.97(4) 2_675 1_465
N3 K1 O3 99.29(4) . 1_465
O4 K1 N7 20.12(4) 1_565 1_565
O1 K1 N7 87.10(4) 2_765 1_565
N10 K1 N7 111.91(4) . 1_565
N4 K1 N7 176.12(4) . 1_565
N3 K1 N7 71.60(4) 2_675 1_565
O2 K1 N7 110.84(4) 1_465 1_565
N5 K1 N7 108.55(4) 2_765 1_565
N2 K1 N7 56.61(4) 2_675 1_565
N3 K1 N7 157.14(4) . 1_565
O3 K1 N7 85.42(4) 1_465 1_565
O4 K1 K2 41.90(3) 1_565 2_666
O1 K1 K2 42.13(3) 2_765 2_666
N10 K1 K2 67.57(3) . 2_666
N4 K1 K2 118.57(4) . 2_666
N3 K1 K2 127.56(3) 2_675 2_666
O2 K1 K2 147.52(3) 1_465 2_666
N5 K1 K2 101.39(3) 2_765 2_666
N2 K1 K2 116.09(3) 2_675 2_666
N3 K1 K2 137.75(3) . 2_666
O3 K1 K2 106.68(2) 1_465 2_666
N7 K1 K2 59.49(3) 1_565 2_666
O4 K2 O1 73.84(4) 2_656 1_456
O4 K2 O3 68.68(4) 2_656 2_656
O1 K2 O3 71.90(4) 1_456 2_656
O4 K2 O4 80.25(4) 2_656 .
O1 K2 O4 122.95(4) 1_456 .
O3 K2 O4 140.34(4) 2_656 .
O4 K2 N9 136.52(4) 2_656 2_566
O1 K2 N9 87.06(4) 1_456 2_566
O3 K2 N9 68.32(4) 2_656 2_566
O4 K2 N9 140.76(4) . 2_566
O4 K2 O3 122.62(4) 2_656 1_455
O1 K2 O3 147.61(4) 1_456 1_455
O3 K2 O3 87.84(4) 2_656 1_455
O4 K2 O3 88.80(4) . 1_455
N9 K2 O3 61.63(4) 2_566 1_455
O4 K2 N8 158.84(4) 2_656 2_566
O1 K2 N8 90.87(4) 1_456 2_566
O3 K2 N8 92.96(4) 2_656 2_566
O4 K2 N8 120.78(4) . 2_566
N9 K2 N8 24.97(4) 2_566 2_566
O3 K2 N8 64.57(4) 1_455 2_566
O4 K2 N8 113.00(4) 2_656 .
O1 K2 N8 102.64(4) 1_456 .
O3 K2 N8 173.85(4) 2_656 .
O4 K2 N8 44.98(4) . .
N9 K2 N8 109.10(4) 2_566 .
O3 K2 N8 95.80(4) 1_455 .
N8 K2 N8 84.18(4) 2_566 .
O4 K2 N7 97.00(4) 2_656 .
O1 K2 N7 115.47(4) 1_456 .
O3 K2 N7 162.17(4) 2_656 .
O4 K2 N7 21.86(4) . .
N9 K2 N7 126.45(4) 2_566 .
O3 K2 N7 91.50(4) 1_455 .
N8 K2 N7 102.85(4) 2_566 .
N8 K2 N7 23.15(4) . .
O4 K2 N9 64.35(4) 2_656 1_545
O1 K2 N9 123.23(4) 1_456 1_545
O3 K2 N9 58.37(4) 2_656 1_545
O4 K2 N9 86.52(4) . 1_545
N9 K2 N9 97.68(4) 2_566 1_545
O3 K2 N9 58.85(4) 1_455 1_545
N8 K2 N9 115.73(4) 2_566 1_545
N8 K2 N9 127.78(4) . 1_545
N7 K2 N9 106.44(4) . 1_545
O4 K2 K1 39.98(3) 2_656 2_666
O1 K2 K1 40.39(3) 1_456 2_666
O3 K2 K1 82.19(3) 2_656 2_666
O4 K2 K1 89.69(3) . 2_666
N9 K2 K1 126.36(3) 2_566 2_666
O3 K2 K1 162.41(3) 1_455 2_666
N8 K2 K1 130.15(3) 2_566 2_666
N8 K2 K1 95.48(3) . 2_666
N7 K2 K1 93.59(3) . 2_666
N9 K2 K1 103.57(3) 1_545 2_666
O4 K2 K1 88.59(3) 2_656 1_545
O1 K2 K1 158.04(3) 1_456 1_545
O3 K2 K1 114.33(3) 2_656 1_545
O4 K2 K1 38.72(3) . 1_545
N9 K2 K1 114.89(3) 2_566 1_545
O3 K2 K1 53.81(3) 1_455 1_545
N8 K2 K1 109.24(3) 2_566 1_545
N8 K2 K1 71.80(3) . 1_545
N7 K2 K1 52.68(3) . 1_545
N9 K2 K1 56.25(3) 1_545 1_545
K1 K2 K1 117.935(14) 2_666 1_545

loop_
_geom_bond_atom_site_label_1
_geom_bond_atom_site_label_2
_geom_bond_distance
_geom_bond_site_symmetry_2
O1 N1 1.297(2) .
O1 K1 2.6592(14) 2_765
O1 K2 2.7525(13) 1_654
O2 N5 1.3822(19) .
O2 N6 1.430(2) .
O2 K1 2.8695(13) 1_645
O3 N6 1.2343(19) .
O3 K2 2.7760(14) 2_656
O3 K2 3.0742(13) 1_655
O3 K1 3.4156(15) 1_645
O4 N7 1.310(2) .
O4 K1 2.6407(13) 1_545
O4 K2 2.7448(14) 2_656
O4 K2 2.8051(14) .
N1 N2 1.340(2) .
N1 C1 1.360(2) .
N2 N3 1.321(2) .
N2 K1 3.2528(18) 2_675
N3 N4 1.344(2) .
N3 K1 2.8310(16) 2_675
N3 K1 3.3777(16) .
N4 C1 1.329(2) .
N4 K1 2.7955(16) .
N5 C2 1.309(2) .
N5 K1 2.8724(16) 2_765
N6 C3 1.328(2) .
N7 N8 1.336(2) .
N7 C4 1.349(2) .
N7 K2 3.3935(16) .
N7 K1 3.4228(16) 1_545
N8 N9 1.325(2) .
N8 K2 3.1271(17) 2_566
N8 K2 3.1833(17) .
N9 N10 1.340(2) .
N9 K2 2.9455(17) 2_566
N9 K2 3.4396(17) 1_565
N10 C4 1.336(2) .
N10 K1 2.7753(16) .
C1 C2 1.450(2) .
C2 C3 1.438(2) .
C3 C4 1.452(3) .
K1 O4 2.6407(13) 1_565
K1 O1 2.6592(14) 2_765
K1 N3 2.8310(16) 2_675
K1 O2 2.8695(13) 1_465
K1 N5 2.8724(16) 2_765
K1 N2 3.2528(18) 2_675
K1 O3 3.4156(15) 1_465
K1 N7 3.4228(16) 1_565
K2 O4 2.7448(14) 2_656
K2 O1 2.7525(13) 1_456
K2 O3 2.7760(14) 2_656
K2 N9 2.9455(17) 2_566
K2 O3 3.0742(13) 1_455
K2 N8 3.1271(17) 2_566
K2 N9 3.4396(17) 1_545

loop_
_geom_torsion_atom_site_label_1
_geom_torsion_atom_site_label_2
_geom_torsion_atom_site_label_3
_geom_torsion_atom_site_label_4
_geom_torsion
_geom_torsion_site_symmetry_1
_geom_torsion_site_symmetry_4
K1 O1 N1 N2 136.20(14) 2_765 .
K2 O1 N1 N2 -17.8(2) 1_654 .
K1 O1 N1 C1 -42.5(2) 2_765 .
K2 O1 N1 C1 163.49(13) 1_654 .
O1 N1 N2 N3 -178.79(15) . .
C1 N1 N2 N3 0.16(18) . .
O1 N1 N2 K1 -130.5(3) . 2_675
C1 N1 N2 K1 48.4(4) . 2_675
N1 N2 N3 N4 0.04(19) . .
K1 N2 N3 N4 -161.13(15) 2_675 .
N1 N2 N3 K1 161.18(11) . 2_675
N1 N2 N3 K1 58.6(2) . .
K1 N2 N3 K1 -102.62(15) 2_675 .
N2 N3 N4 C1 -0.23(19) . .
K1 N3 N4 C1 -144.27(18) 2_675 .
K1 N3 N4 C1 -135.04(15) . .
N2 N3 N4 K1 134.81(12) . .
K1 N3 N4 K1 -9.2(2) 2_675 .
N6 O2 N5 C2 -2.20(18) . .
K1 O2 N5 C2 -130.01(12) 1_645 .
N6 O2 N5 K1 160.16(9) . 2_765
K1 O2 N5 K1 32.36(15) 1_645 2_765
K2 O3 N6 C3 84.5(2) 2_656 .
K2 O3 N6 C3 -85.7(3) 1_655 .
K1 O3 N6 C3 -149.8(2) 1_645 .
K2 O3 N6 O2 -97.54(14) 2_656 .
K2 O3 N6 O2 92.2(2) 1_655 .
K1 O3 N6 O2 28.14(12) 1_645 .
N5 O2 N6 O3 -174.52(14) . .
K1 O2 N6 O3 -35.73(15) 1_645 .
N5 O2 N6 C3 3.94(18) . .
K1 O2 N6 C3 142.72(11) 1_645 .
K1 O4 N7 N8 113.78(14) 1_545 .
K2 O4 N7 N8 -114.65(15) 2_656 .
K2 O4 N7 N8 4.76(17) . .
K1 O4 N7 C4 -64.0(2) 1_545 .
K2 O4 N7 C4 67.6(2) 2_656 .
K2 O4 N7 C4 -172.98(15) . .
K1 O4 N7 K2 109.02(9) 1_545 .
K2 O4 N7 K2 -119.41(13) 2_656 .
K2 O4 N7 K1 131.57(16) 2_656 1_545
K2 O4 N7 K1 -109.02(9) . 1_545
O4 N7 N8 N9 -178.25(14) . .
C4 N7 N8 N9 -0.09(18) . .
K2 N7 N8 N9 -174.20(13) . .
K1 N7 N8 N9 -124.13(12) 1_545 .
O4 N7 N8 K2 -100.2(2) . 2_566
C4 N7 N8 K2 78.0(2) . 2_566
K2 N7 N8 K2 -96.15(17) . 2_566
K1 N7 N8 K2 -46.1(2) 1_545 2_566
O4 N7 N8 K2 -4.05(14) . .
C4 N7 N8 K2 174.11(12) . .
K1 N7 N8 K2 50.06(11) 1_545 .
N7 N8 N9 N10 0.06(19) . .
K2 N8 N9 N10 -141.92(14) 2_566 .
K2 N8 N9 N10 -156.7(4) . .
N7 N8 N9 K2 141.99(11) . 2_566
K2 N8 N9 K2 -14.8(4) . 2_566
N7 N8 N9 K2 -144.54(13) . 1_565
K2 N8 N9 K2 73.47(13) 2_566 1_565
K2 N8 N9 K2 58.7(5) . 1_565
N8 N9 N10 C4 0.00(19) . .
K2 N9 N10 C4 -108.18(18) 2_566 .
K2 N9 N10 C4 155.69(11) 1_565 .
N8 N9 N10 K1 167.27(10) . .
K2 N9 N10 K1 59.1(2) 2_566 .
K2 N9 N10 K1 -37.04(12) 1_565 .
N3 N4 C1 N1 0.32(19) . .
K1 N4 C1 N1 -120.82(14) . .
N3 N4 C1 C2 176.87(17) . .
K1 N4 C1 C2 55.7(2) . .
O1 N1 C1 N4 178.54(16) . .
N2 N1 C1 N4 -0.31(19) . .
O1 N1 C1 C2 1.9(3) . .
N2 N1 C1 C2 -176.92(16) . .
O2 N5 C2 C3 -0.2(2) . .
K1 N5 C2 C3 -157.53(12) 2_765 .
O2 N5 C2 C1 176.75(15) . .
K1 N5 C2 C1 19.4(3) 2_765 .
N4 C1 C2 N5 -167.80(17) . .
N1 C1 C2 N5 8.2(3) . .
N4 C1 C2 C3 8.6(3) . .
N1 C1 C2 C3 -175.38(17) . .
O3 N6 C3 C2 174.17(18) . .
O2 N6 C3 C2 -3.87(18) . .
O3 N6 C3 C4 -7.8(3) . .
O2 N6 C3 C4 174.21(15) . .
N5 C2 C3 N6 2.6(2) . .
C1 C2 C3 N6 -174.03(17) . .
N5 C2 C3 C4 -175.0(2) . .
C1 C2 C3 C4 8.3(3) . .
N9 N10 C4 N7 -0.05(19) . .
K1 N10 C4 N7 -165.14(11) . .
N9 N10 C4 C3 179.18(17) . .
K1 N10 C4 C3 14.1(3) . .
O4 N7 C4 N10 178.08(15) . .
N8 N7 C4 N10 0.09(19) . .
K1 N7 C4 N10 138.36(11) 1_545 .
O4 N7 C4 C3 -1.2(3) . .
N8 N7 C4 C3 -179.19(15) . .
K1 N7 C4 C3 -40.91(19) 1_545 .
N6 C3 C4 N10 127.6(2) . .
C2 C3 C4 N10 -55.0(3) . .
N6 C3 C4 N7 -53.3(3) . .
C2 C3 C4 N7 124.2(2) . .
C4 N10 K1 O4 -131.61(16) . 1_565
N9 N10 K1 O4 65.05(13) . 1_565
C4 N10 K1 O1 -55.25(15) . 2_765
N9 N10 K1 O1 141.41(13) . 2_765
C4 N10 K1 N4 37.97(15) . .
N9 N10 K1 N4 -125.37(13) . .
C4 N10 K1 N3 127.84(16) . 2_675
N9 N10 K1 N3 -35.5(2) . 2_675
C4 N10 K1 O2 108.59(15) . 1_465
N9 N10 K1 O2 -54.75(13) . 1_465
C4 N10 K1 N5 -7.50(17) . 2_765
N9 N10 K1 N5 -170.84(11) . 2_765
C4 N10 K1 N2 158.12(14) . 2_675
N9 N10 K1 N2 -5.22(16) . 2_675
C4 N10 K1 N3 45.41(16) . .
N9 N10 K1 N3 -117.93(13) . .
C4 N10 K1 O3 144.97(16) . 1_465
N9 N10 K1 O3 -18.37(12) . 1_465
C4 N10 K1 N7 -138.02(15) . 1_565
N9 N10 K1 N7 58.64(13) . 1_565
C4 N10 K1 K2 -97.32(16) . 2_666
N9 N10 K1 K2 99.34(13) . 2_666
C1 N4 K1 O4 -46.9(2) . 1_565
N3 N4 K1 O4 -168.87(12) . 1_565
C1 N4 K1 O1 1.95(15) . 2_765
N3 N4 K1 O1 -120.00(11) . 2_765
C1 N4 K1 N10 -77.63(15) . .
N3 N4 K1 N10 160.42(12) . .
C1 N4 K1 N3 127.27(14) . 2_675
N3 N4 K1 N3 5.32(14) . 2_675
C1 N4 K1 O2 -176.61(15) . 1_465
N3 N4 K1 O2 61.45(11) . 1_465
C1 N4 K1 N5 61.51(14) . 2_765
N3 N4 K1 N5 -60.44(11) . 2_765
C1 N4 K1 N2 146.93(13) . 2_675
N3 N4 K1 N2 24.99(13) . 2_675
C1 N4 K1 N3 121.9(2) . .
C1 N4 K1 O3 -144.15(14) . 1_465
N3 N4 K1 O3 93.91(11) . 1_465
C1 N4 K1 K2 -29.86(16) . 2_666
N3 N4 K1 K2 -151.81(9) . 2_666
N2 N3 K1 O1 -19.65(17) . 2_765
N4 N3 K1 O1 61.78(11) . 2_765
K1 N3 K1 O1 -123.26(5) 2_675 2_765
N2 N3 K1 N10 -99.68(17) . .
N4 N3 K1 N10 -18.25(11) . .
K1 N3 K1 N10 156.71(5) 2_675 .
N2 N3 K1 N4 -81.43(19) . .
K1 N3 K1 N4 174.96(13) 2_675 .
N2 N3 K1 N3 103.61(18) . 2_675
N4 N3 K1 N3 -174.96(13) . 2_675
K1 N3 K1 N3 0.0 2_675 2_675
N2 N3 K1 O2 168.55(18) . 1_465
N4 N3 K1 O2 -110.03(11) . 1_465
K1 N3 K1 O2 64.93(4) 2_675 1_465
N2 N3 K1 N5 27.61(16) . 2_765
N4 N3 K1 N5 109.04(12) . 2_765
K1 N3 K1 N5 -76.01(5) 2_675 2_765
N2 N3 K1 N2 119.42(16) . 2_675
N4 N3 K1 N2 -159.15(11) . 2_675
K1 N3 K1 N2 15.80(5) 2_675 2_675
N2 N3 K1 O3 -171.11(17) . 1_465
N4 N3 K1 O3 -89.68(11) . 1_465
K1 N3 K1 O3 85.28(4) 2_675 1_465
N2 N3 K1 N7 88.5(2) . 1_565
N4 N3 K1 N7 169.97(12) . 1_565
K1 N3 K1 N7 -15.07(12) 2_675 1_565
N2 N3 K1 K2 -43.33(19) . 2_666
N4 N3 K1 K2 38.10(12) . 2_666
K1 N3 K1 K2 -146.94(3) 2_675 2_666
N7 O4 K2 O4 -139.52(11) . 2_656
K1 O4 K2 O4 100.05(5) 1_545 2_656
K2 O4 K2 O4 0.0 2_656 2_656
N7 O4 K2 O1 -76.14(10) . 1_456
K1 O4 K2 O1 163.43(4) 1_545 1_456
K2 O4 K2 O1 63.39(6) 2_656 1_456
N7 O4 K2 O3 -177.78(8) . 2_656
K1 O4 K2 O3 61.79(7) 1_545 2_656
K2 O4 K2 O3 -38.25(7) 2_656 2_656
N7 O4 K2 N9 58.04(12) . 2_566
K1 O4 K2 N9 -62.39(8) 1_545 2_566
K2 O4 K2 N9 -162.44(6) 2_656 2_566
N7 O4 K2 O3 97.06(9) . 1_455
K1 O4 K2 O3 -23.37(4) 1_545 1_455
K2 O4 K2 O3 -123.42(4) 2_656 1_455
N7 O4 K2 N8 37.88(11) . 2_566
K1 O4 K2 N8 -82.55(5) 1_545 2_566
K2 O4 K2 N8 177.41(4) 2_656 2_566
N7 O4 K2 N8 -2.39(8) . .
K1 O4 K2 N8 -122.82(6) 1_545 .
K2 O4 K2 N8 137.14(6) 2_656 .
K1 O4 K2 N7 -120.43(11) 1_545 .
K2 O4 K2 N7 139.52(11) 2_656 .
N7 O4 K2 N9 155.92(10) . 1_545
K1 O4 K2 N9 35.49(4) 1_545 1_545
K2 O4 K2 N9 -64.55(4) 2_656 1_545
N7 O4 K2 K1 -100.47(9) . 2_666
K1 O4 K2 K1 139.10(3) 1_545 2_666
K2 O4 K2 K1 39.06(3) 2_656 2_666
N7 O4 K2 K1 120.43(11) . 1_545
K2 O4 K2 K1 -100.05(5) 2_656 1_545
N9 N8 K2 O4 -153.3(4) . 2_656
N7 N8 K2 O4 49.01(10) . 2_656
K2 N8 K2 O4 -167.19(4) 2_566 2_656
N9 N8 K2 O1 -75.7(4) . 1_456
N7 N8 K2 O1 126.61(9) . 1_456
K2 N8 K2 O1 -89.58(4) 2_566 1_456
N7 N8 K2 O4 2.26(8) . .
K2 N8 K2 O4 146.07(7) 2_566 .
N9 N8 K2 N9 15.6(5) . 2_566
N7 N8 K2 N9 -142.13(9) . 2_566
K2 N8 K2 N9 1.68(5) 2_566 2_566
N7 N8 K2 O3 -80.18(9) . 1_455
K2 N8 K2 O3 63.63(4) 2_566 1_455
N9 N8 K2 N8 13.9(4) . 2_566
N7 N8 K2 N8 -143.81(11) . 2_566
K2 N8 K2 N8 0.0 2_566 2_566
N9 N8 K2 N7 157.7(5) . .
K2 N8 K2 N7 143.81(11) 2_566 .
N9 N8 K2 N9 132.1(4) . 1_545
N7 N8 K2 N9 -25.56(11) . 1_545
K2 N8 K2 N9 118.24(5) 2_566 1_545
N9 N8 K2 K1 -116.0(4) . 2_666
N7 N8 K2 K1 86.30(9) . 2_666
K2 N8 K2 K1 -129.89(3) 2_566 2_666
N9 N8 K2 K1 126.4(4) . 1_545
N7 N8 K2 K1 -31.33(8) . 1_545
K2 N8 K2 K1 112.47(4) 2_566 1_545
O4 N7 K2 O4 40.13(11) . 2_656
N8 N7 K2 O4 -135.57(9) . 2_656
K1 N7 K2 O4 82.83(4) 1_545 2_656
O4 N7 K2 O1 115.53(10) . 1_456
N8 N7 K2 O1 -60.18(10) . 1_456
K1 N7 K2 O1 158.23(4) 1_545 1_456
O4 N7 K2 O3 4.63(17) . 2_656
N8 N7 K2 O3 -171.07(12) . 2_656
K1 N7 K2 O3 47.33(13) 1_545 2_656
N8 N7 K2 O4 -175.71(15) . .
K1 N7 K2 O4 42.70(8) 1_545 .
O4 N7 K2 N9 -138.15(9) . 2_566
N8 N7 K2 N9 46.15(11) . 2_566
K1 N7 K2 N9 -95.45(5) 1_545 2_566
O4 N7 K2 O3 -83.00(10) . 1_455
N8 N7 K2 O3 101.30(9) . 1_455
K1 N7 K2 O3 -40.30(3) 1_545 1_455
O4 N7 K2 N8 -147.24(9) . 2_566
N8 N7 K2 N8 37.05(11) . 2_566
K1 N7 K2 N8 -104.54(4) 1_545 2_566
O4 N7 K2 N8 175.71(15) . .
K1 N7 K2 N8 -141.60(10) 1_545 .
O4 N7 K2 N9 -25.13(10) . 1_545
N8 N7 K2 N9 159.17(9) . 1_545
K1 N7 K2 N9 17.57(4) 1_545 1_545
O4 N7 K2 K1 80.15(9) . 2_666
N8 N7 K2 K1 -95.55(9) . 2_666
K1 N7 K2 K1 122.85(2) 1_545 2_666
O4 N7 K2 K1 -42.70(8) . 1_545
N8 N7 K2 K1 141.60(10) . 1_545
